data_2239492
loop_
_publ_author_name
'Layana, S. R.'
'Sithambaresan, M.'
'Siji, V. L.'
'Sudarsanakumar, M. R.'
'Suma, S.'

_publ_section_title
;
 (2<i>E</i>)-2-Benzylidene-<i>N</i>-phenylhydrazinecarboxamide
;
_journal_coeditor_code YK2104
_journal_issue 5
_journal_name_full 'Acta Crystallographica Section E'
_journal_page_first o591
_journal_paper_doi 10.1107/S1600536814008344
_journal_volume 70
_journal_year 2014
_chemical_formula_iupac 'C14 H13 N3 O'
_chemical_formula_moiety 'C14 H13 N3 O'
_chemical_formula_sum 'C14 H13 N3 O'
_chemical_formula_weight 239.27
_chemical_name_systematic
;
(2<i>E</i>)-2-Benzylidene-<i>N</i>-phenylhydrazinecarboxamide
;
_space_group_IT_number 13
_symmetry_cell_setting monoclinic
_symmetry_space_group_name_Hall '-P 2yc'
_symmetry_space_group_name_H-M 'P 1 2/c 1'
_atom_sites_solution_hydrogens geom
_atom_sites_solution_primary direct
_atom_sites_solution_secondary difmap
_audit_creation_method SHELXL-97
_cell_angle_alpha 90.00
_cell_angle_beta 93.065(4)
_cell_angle_gamma 90.00
_cell_formula_units_Z 4
_cell_length_a 13.6308(14)
_cell_length_b 5.4023(5)
_cell_length_c 17.5751(19)
_cell_measurement_reflns_used 3449
_cell_measurement_temperature 296(2)
_cell_measurement_theta_max 25.05
_cell_measurement_theta_min 2.69
_cell_volume 1292.3(2)
_computing_cell_refinement '<i>SAINT</i> (Bruker, 2004)'
_computing_data_collection '<i>APEX2</i> (Bruker, 2004)'
_computing_data_reduction '<i>SAINT</i> (Bruker, 2004)'
_computing_molecular_graphics
;
<i>ORTEP-3 for Windows</i> (Farrugia, 2012) and
<i>Mercury</i> (Macrae <i>et al.</i>, 2008)
;
_computing_publication_material '<i>SHELXL97</i> (Sheldrick, 2008) and <i>publCIF</i> (Westrip, 2010)'
_computing_structure_refinement '<i>SHELXL97</i> (Sheldrick, 2008)'
_computing_structure_solution '<i>SHELXS97</i> (Sheldrick, 2008)'
_diffrn_ambient_temperature 296(2)
_diffrn_detector_area_resol_mean 8.33
_diffrn_measured_fraction_theta_full 0.999
_diffrn_measured_fraction_theta_max 0.999
_diffrn_measurement_device_type 'Bruker APEXII CCD area-detector'
_diffrn_measurement_method '\f and \w scans'
_diffrn_radiation_monochromator graphite
_diffrn_radiation_source 'fine-focus sealed tube'
_diffrn_radiation_type MoK\a
_diffrn_radiation_wavelength 0.71073
_diffrn_reflns_av_R_equivalents 0.0228
_diffrn_reflns_av_sigmaI/netI 0.0197
_diffrn_reflns_limit_h_max 16
_diffrn_reflns_limit_h_min -16
_diffrn_reflns_limit_k_max 6
_diffrn_reflns_limit_k_min -6
_diffrn_reflns_limit_l_max 20
_diffrn_reflns_limit_l_min -20
_diffrn_reflns_number 9857
_diffrn_reflns_theta_full 25.05
_diffrn_reflns_theta_max 25.05
_diffrn_reflns_theta_min 2.32
_diffrn_standards_number 0
_exptl_absorpt_coefficient_mu 0.081
_exptl_absorpt_correction_T_max 0.9833
_exptl_absorpt_correction_T_min 0.9770
_exptl_absorpt_correction_type multi-scan
_exptl_absorpt_process_details '(SADABS; Bruker, 2004)'
_exptl_crystal_colour colourless
_exptl_crystal_density_diffrn 1.230
_exptl_crystal_density_method 'not measured'
_exptl_crystal_description block
_exptl_crystal_F_000 504
_exptl_crystal_size_max 0.29
_exptl_crystal_size_mid 0.24
_exptl_crystal_size_min 0.21
_refine_diff_density_max 0.191
_refine_diff_density_min -0.144
_refine_ls_extinction_method none
_refine_ls_goodness_of_fit_ref 1.039
_refine_ls_hydrogen_treatment mixed
_refine_ls_matrix_type full
_refine_ls_number_parameters 171
_refine_ls_number_reflns 2300
_refine_ls_number_restraints 2
_refine_ls_restrained_S_all 1.038
_refine_ls_R_factor_all 0.0659
_refine_ls_R_factor_gt 0.0443
_refine_ls_shift/su_max 0.000
_refine_ls_shift/su_mean 0.000
_refine_ls_structure_factor_coef Fsqd
_refine_ls_weighting_details 'calc w=1/[\s^2^(Fo^2^)+(0.0686P)^2^+0.3096P] where P=(Fo^2^+2Fc^2^)/3'
_refine_ls_weighting_scheme calc
_refine_ls_wR_factor_gt 0.1201
_refine_ls_wR_factor_ref 0.1457
_reflns_number_gt 1655
_reflns_number_total 2302
_reflns_threshold_expression I>2sigma(I)
_cod_data_source_file yk2104sup1.cif
_cod_data_source_block I
_cod_original_sg_symbol_H-M 'P 2/c'
_cod_database_code 2239492
_cod_database_fobs_code 2239492

loop_
_symmetry_equiv_pos_as_xyz
'x, y, z'
'-x, y, -z+1/2'
'-x, -y, -z'
'x, -y, z-1/2'

loop_
_atom_site_type_symbol
_atom_site_label
_atom_site_fract_x
_atom_site_fract_y
_atom_site_fract_z
_atom_site_U_iso_or_equiv
_atom_site_adp_type
_atom_site_calc_flag
_atom_site_refinement_flags
_atom_site_occupancy
_atom_site_symmetry_multiplicity
O O1 0.12555(9) -0.4737(3) 0.03527(9) 0.0743(4) Uani d . 1 1
N N1 -0.03540(11) -0.0322(3) 0.10278(9) 0.0613(4) Uani d . 1 1
N N2 -0.00160(11) -0.2374(3) 0.06671(10) 0.0678(5) Uani d D 1 1
N N3 0.15497(11) -0.1014(3) 0.09396(10) 0.0642(4) Uani d D 1 1
C C1 -0.12124(15) 0.3641(4) 0.18518(12) 0.0718(6) Uani d . 1 1
H H1 -0.0535 0.3456 0.1924 0.086 Uiso calc R 1 1
C C2 -0.1678(2) 0.5526(4) 0.22135(14) 0.0879(7) Uani d . 1 1
H H2 -0.1315 0.6601 0.2532 0.105 Uiso calc R 1 1
C C3 -0.2675(2) 0.5831(5) 0.21077(16) 0.0924(8) Uani d . 1 1
H H3 -0.2989 0.7108 0.2353 0.111 Uiso calc R 1 1
C C4 -0.32004(18) 0.4260(5) 0.16432(16) 0.0885(7) Uani d . 1 1
H H4 -0.3875 0.4474 0.1567 0.106 Uiso calc R 1 1
C C5 -0.27437(14) 0.2354(4) 0.12843(12) 0.0735(6) Uani d . 1 1
H H5 -0.3114 0.1278 0.0972 0.088 Uiso calc R 1 1
C C6 -0.17410(13) 0.2018(3) 0.13822(10) 0.0585(5) Uani d . 1 1
C C7 -0.12822(13) -0.0028(4) 0.09942(11) 0.0605(5) Uani d . 1 1
H H7 -0.1677 -0.1145 0.0715 0.073 Uiso calc R 1 1
C C8 0.09629(13) -0.2821(4) 0.06361(11) 0.0596(5) Uani d . 1 1
C C9 0.25809(13) -0.0996(3) 0.10287(11) 0.0593(5) Uani d . 1 1
C C10 0.29986(15) 0.0908(4) 0.14580(15) 0.0811(7) Uani d . 1 1
H H10 0.2601 0.2115 0.1659 0.097 Uiso calc R 1 1
C C11 0.40000(17) 0.1028(5) 0.15888(18) 0.0985(8) Uani d . 1 1
H H11 0.4275 0.2300 0.1886 0.118 Uiso calc R 1 1
C C12 0.45930(17) -0.0700(5) 0.12867(19) 0.1017(9) Uani d . 1 1
H H12 0.5271 -0.0598 0.1370 0.122 Uiso calc R 1 1
C C13 0.41822(16) -0.2588(5) 0.08601(17) 0.0977(8) Uani d . 1 1
H H13 0.4587 -0.3768 0.0653 0.117 Uiso calc R 1 1
C C14 0.31741(14) -0.2772(4) 0.07315(13) 0.0773(6) Uani d . 1 1
H H14 0.2901 -0.4079 0.0448 0.093 Uiso calc R 1 1
H H2' -0.0434(12) -0.336(3) 0.0420(11) 0.075(6) Uiso d D 1 1
H H3' 0.1243(14) 0.026(3) 0.1121(12) 0.078(7) Uiso d D 1 1

loop_
_atom_site_aniso_label
_atom_site_aniso_U_11
_atom_site_aniso_U_22
_atom_site_aniso_U_33
_atom_site_aniso_U_12
_atom_site_aniso_U_13
_atom_site_aniso_U_23
O1 0.0593(8) 0.0682(9) 0.0949(11) 0.0025(6) -0.0021(7) -0.0228(7)
N1 0.0535(9) 0.0662(10) 0.0646(10) -0.0012(7) 0.0064(7) -0.0066(7)
N2 0.0501(9) 0.0714(11) 0.0820(11) -0.0038(8) 0.0036(8) -0.0216(9)
N3 0.0520(9) 0.0623(10) 0.0776(11) 0.0030(7) -0.0022(7) -0.0141(8)
C1 0.0687(12) 0.0747(14) 0.0718(13) 0.0010(10) 0.0009(10) -0.0056(10)
C2 0.112(2) 0.0756(15) 0.0759(15) -0.0007(13) 0.0062(13) -0.0110(12)
C3 0.112(2) 0.0763(15) 0.0919(18) 0.0256(14) 0.0291(15) 0.0068(13)
C4 0.0737(14) 0.0932(17) 0.0995(18) 0.0234(13) 0.0137(13) 0.0107(14)
C5 0.0582(11) 0.0841(15) 0.0783(14) 0.0038(10) 0.0046(10) 0.0023(11)
C6 0.0564(10) 0.0630(11) 0.0566(11) -0.0001(8) 0.0072(8) 0.0048(9)
C7 0.0528(10) 0.0684(12) 0.0603(11) -0.0057(8) 0.0018(8) -0.0053(9)
C8 0.0532(10) 0.0630(11) 0.0623(11) -0.0005(9) 0.0009(8) -0.0040(9)
C9 0.0517(10) 0.0605(11) 0.0651(11) 0.0007(8) -0.0017(8) 0.0039(9)
C10 0.0625(12) 0.0685(13) 0.1114(18) -0.0038(10) -0.0036(11) -0.0131(12)
C11 0.0678(14) 0.0837(16) 0.142(2) -0.0114(12) -0.0128(14) -0.0153(15)
C12 0.0534(12) 0.0997(19) 0.151(3) -0.0060(13) -0.0056(14) -0.0021(17)
C13 0.0603(13) 0.1020(19) 0.131(2) 0.0146(13) 0.0054(13) -0.0146(16)
C14 0.0589(11) 0.0817(14) 0.0909(15) 0.0045(10) 0.0001(10) -0.0161(12)

loop_
_atom_type_symbol
_atom_type_description
_atom_type_scat_dispersion_real
_atom_type_scat_dispersion_imag
_atom_type_scat_source
C C 0.0033 0.0016 'International Tables Vol C Tables 4.2.6.8 and 6.1.1.4'
H H 0.0000 0.0000 'International Tables Vol C Tables 4.2.6.8 and 6.1.1.4'
N N 0.0061 0.0033 'International Tables Vol C Tables 4.2.6.8 and 6.1.1.4'
O O 0.0106 0.0060 'International Tables Vol C Tables 4.2.6.8 and 6.1.1.4'

loop_
_geom_angle_atom_site_label_1
_geom_angle_atom_site_label_2
_geom_angle_atom_site_label_3
_geom_angle
C7 N1 N2 115.97(15)
C8 N2 N1 121.18(15)
C8 N2 H2' 119.0(13)
N1 N2 H2' 119.7(13)
C8 N3 C9 127.98(16)
C8 N3 H3' 115.4(14)
C9 N3 H3' 116.6(14)
C2 C1 C6 120.6(2)
C2 C1 H1 119.7
C6 C1 H1 119.7
C3 C2 C1 120.3(2)
C3 C2 H2 119.8
C1 C2 H2 119.8
C4 C3 C2 119.6(2)
C4 C3 H3 120.2
C2 C3 H3 120.2
C3 C4 C5 120.6(2)
C3 C4 H4 119.7
C5 C4 H4 119.7
C4 C5 C6 120.7(2)
C4 C5 H5 119.6
C6 C5 H5 119.6
C1 C6 C5 118.23(19)
C1 C6 C7 122.55(17)
C5 C6 C7 119.22(18)
N1 C7 C6 121.55(17)
N1 C7 H7 119.2
C6 C7 H7 119.2
O1 C8 N3 124.84(16)
O1 C8 N2 120.54(16)
N3 C8 N2 114.62(17)
C14 C9 C10 119.58(18)
C14 C9 N3 123.85(17)
C10 C9 N3 116.54(17)
C11 C10 C9 120.2(2)
C11 C10 H10 119.9
C9 C10 H10 119.9
C12 C11 C10 120.5(2)
C12 C11 H11 119.7
C10 C11 H11 119.7
C11 C12 C13 119.4(2)
C11 C12 H12 120.3
C13 C12 H12 120.3
C12 C13 C14 121.1(2)
C12 C13 H13 119.4
C14 C13 H13 119.4
C9 C14 C13 119.1(2)
C9 C14 H14 120.4
C13 C14 H14 120.4

loop_
_geom_bond_atom_site_label_1
_geom_bond_atom_site_label_2
_geom_bond_distance
O1 C8 1.225(2)
N1 C7 1.273(2)
N1 N2 1.369(2)
N2 C8 1.360(2)
N2 H2' 0.877(9)
N3 C8 1.353(2)
N3 C9 1.406(2)
N3 H3' 0.876(9)
C1 C2 1.374(3)
C1 C6 1.380(3)
C1 H1 0.9300
C2 C3 1.373(4)
C2 H2 0.9300
C3 C4 1.355(4)
C3 H3 0.9300
C4 C5 1.374(3)
C4 H4 0.9300
C5 C6 1.380(3)
C5 H5 0.9300
C6 C7 1.457(3)
C7 H7 0.9300
C9 C14 1.376(3)
C9 C10 1.380(3)
C10 C11 1.373(3)
C10 H10 0.9300
C11 C12 1.361(4)
C11 H11 0.9300
C12 C13 1.368(4)
C12 H12 0.9300
C13 C14 1.384(3)
C13 H13 0.9300
C14 H14 0.9300

loop_
_geom_hbond_atom_site_label_D
_geom_hbond_atom_site_label_H
_geom_hbond_atom_site_label_A
_geom_hbond_site_symmetry_A
_geom_hbond_distance_DH
_geom_hbond_distance_HA
_geom_hbond_distance_DA
_geom_hbond_angle_DHA
N3 H3' N1 . 0.876(9) 2.20(2) 2.634(2) 110.4(16)
N2 H2' O1 3_545 0.877(9) 1.999(11) 2.860(2) 167.0(19)
C3 H3 Cg1 2_565 0.93 2.99 3.800(3) 146

loop_
_geom_torsion_atom_site_label_1
_geom_torsion_atom_site_label_2
_geom_torsion_atom_site_label_3
_geom_torsion_atom_site_label_4
_geom_torsion
C7 N1 N2 C8 177.05(17)
C6 C1 C2 C3 -0.5(3)
C1 C2 C3 C4 -0.1(4)
C2 C3 C4 C5 0.7(4)
C3 C4 C5 C6 -0.8(3)
C2 C1 C6 C5 0.4(3)
C2 C1 C6 C7 -179.21(19)
C4 C5 C6 C1 0.2(3)
C4 C5 C6 C7 179.83(18)
N2 N1 C7 C6 177.24(16)
C1 C6 C7 N1 -4.9(3)
C5 C6 C7 N1 175.51(18)
C9 N3 C8 O1 -3.5(3)
C9 N3 C8 N2 176.29(18)
N1 N2 C8 O1 175.52(17)
N1 N2 C8 N3 -4.3(3)
C8 N3 C9 C14 7.8(3)
C8 N3 C9 C10 -170.6(2)
C14 C9 C10 C11 -0.1(4)
N3 C9 C10 C11 178.4(2)
C9 C10 C11 C12 1.2(4)
C10 C11 C12 C13 -1.1(5)
C11 C12 C13 C14 -0.1(4)
C10 C9 C14 C13 -1.0(3)
N3 C9 C14 C13 -179.4(2)
C12 C13 C14 C9 1.1(4)
